data_7128997
loop_
_publ_author_name
'Singh, Hardeep'
'MacKay, Alyson'
'Sheibany, Nooshin'
'Chen, Fei'
'Mosser, Ma\"elle'
'Rouet, Pierre-\'Etienne'
'Rousseau, Fr\'ed\'eric'
'Askari, Mohammad S.'
'Ottenwaelder, Xavier'

_publ_section_title
;
 Intramolecular H-bond stabilization of a primary hydroxylamine in
 salen-type metal complexes.
;
_journal_issue 80
_journal_name_full 'Chemical communications (Cambridge, England)'
_journal_page_first 10403
_journal_page_last 10406
_journal_paper_doi 10.1039/d1cc03077a
_journal_volume 57
_journal_year 2021
_chemical_formula_moiety 'C23 H31 N3 O4 S Zn, 0.375 (C4 H10 O), 0.125 (C H2 Cl2)'
_chemical_formula_sum 'C24.62 H35 Cl0.25 N3 O4.38 S Zn'
_chemical_formula_weight 549.35
_space_group_crystal_system triclinic
_space_group_IT_number 2
_space_group_name_Hall '-P 1'
_space_group_name_H-M_alt 'P -1'
_atom_sites_solution_hydrogens geom
_audit_creation_method SHELXL-2017/1
_audit_update_record
;
2021-06-07 deposited with the CCDC.	2021-08-02 downloaded from the CCDC.
;
_cell_angle_alpha 111.874(2)
_cell_angle_beta 106.757(2)
_cell_angle_gamma 94.825(2)
_cell_formula_units_Z 4
_cell_length_a 12.0902(17)
_cell_length_b 14.849(2)
_cell_length_c 16.669(2)
_cell_measurement_reflns_used 4045
_cell_measurement_temperature 110(2)
_cell_measurement_theta_max 22.21
_cell_measurement_theta_min 2.27
_cell_volume 2596.7(6)
_computing_cell_refinement 'Bruker SAINT'
_computing_data_collection 'Bruker APEX2'
_computing_data_reduction 'Bruker SAINT'
_computing_molecular_graphics 'Bruker SHELXTL'
_computing_publication_material 'Bruker SHELXTL'
_computing_structure_refinement 'SHELXL-2017/1 (Sheldrick, 2017)'
_computing_structure_solution 'SHELXS-97 (Sheldrick 2008)'
_diffrn_ambient_temperature 110(2)
_diffrn_measured_fraction_theta_full 0.997
_diffrn_measured_fraction_theta_max 0.981
_diffrn_measurement_device_type 'Bruker APEX-II CCD'
_diffrn_measurement_method '\f and \w scans'
_diffrn_radiation_type MoK\a
_diffrn_radiation_wavelength 0.71073
_diffrn_reflns_av_R_equivalents 0.1056
_diffrn_reflns_av_unetI/netI 0.1344
_diffrn_reflns_Laue_measured_fraction_full 0.997
_diffrn_reflns_Laue_measured_fraction_max 0.981
_diffrn_reflns_limit_h_max 14
_diffrn_reflns_limit_h_min -15
_diffrn_reflns_limit_k_max 17
_diffrn_reflns_limit_k_min -19
_diffrn_reflns_limit_l_max 21
_diffrn_reflns_limit_l_min 0
_diffrn_reflns_number 11667
_diffrn_reflns_point_group_measured_fraction_full 0.997
_diffrn_reflns_point_group_measured_fraction_max 0.981
_diffrn_reflns_theta_full 25.242
_diffrn_reflns_theta_max 27.475
_diffrn_reflns_theta_min 1.403
_exptl_absorpt_coefficient_mu 1.089
_exptl_absorpt_correction_T_max 0.745550
_exptl_absorpt_correction_T_min 0.610806
_exptl_absorpt_correction_type multi-scan
_exptl_absorpt_process_details 'TWINABS, Bruker AXS 2012/1'
_exptl_crystal_colour colourless
_exptl_crystal_density_diffrn 1.405
_exptl_crystal_description rhomb
_exptl_crystal_F_000 1156
_exptl_crystal_size_max 0.284
_exptl_crystal_size_mid 0.095
_exptl_crystal_size_min 0.074
_refine_diff_density_max 0.951
_refine_diff_density_min -0.655
_refine_diff_density_rms 0.127
_refine_ls_extinction_method none
_refine_ls_goodness_of_fit_ref 1.041
_refine_ls_hydrogen_treatment constr
_refine_ls_matrix_type full
_refine_ls_number_parameters 680
_refine_ls_number_reflns 11667
_refine_ls_number_restraints 79
_refine_ls_restrained_S_all 1.040
_refine_ls_R_factor_all 0.1229
_refine_ls_R_factor_gt 0.0691
_refine_ls_shift/su_max 0.001
_refine_ls_shift/su_mean 0.000
_refine_ls_structure_factor_coef Fsqd
_refine_ls_weighting_details 'w=1/[\s^2^(Fo^2^)+(0.0609P)^2^] where P=(Fo^2^+2Fc^2^)/3'
_refine_ls_weighting_scheme calc
_refine_ls_wR_factor_gt 0.1480
_refine_ls_wR_factor_ref 0.1659
_reflns_Friedel_coverage 0.000
_reflns_number_gt 7302
_reflns_number_total 11667
_reflns_threshold_expression 'I > 2\s(I)'
_cod_data_source_file d1cc03077a2.cif
_cod_data_source_block Hardeep6b_0m
_cod_depositor_comments 'Adding full bibliography for 7128990--7128999.cif.'
_cod_original_cell_volume 2596.8(6)
_cod_database_code 7128997
_shelx_shelxl_version_number 2017/1
_shelx_space_group_comment
; 
The symmetry employed for this shelxl refinement is uniquely defined 
by the following loop, which should always be used as a source of 
symmetry information in preference to the above space-group names. 
They are only intended as comments. 
;
_shelx_estimated_absorpt_t_min 0.747
_shelx_estimated_absorpt_t_max 0.924

loop_
_space_group_symop_operation_xyz
'x, y, z'
'-x, -y, -z'

loop_
_atom_site_label
_atom_site_type_symbol
_atom_site_fract_x
_atom_site_fract_y
_atom_site_fract_z
_atom_site_U_iso_or_equiv
_atom_site_adp_type
_atom_site_occupancy
_atom_site_site_symmetry_order
_atom_site_calc_flag
_atom_site_refinement_flags_posn
_atom_site_refinement_flags_adp
_atom_site_refinement_flags_occupancy
_atom_site_disorder_assembly
_atom_site_disorder_group
Zn1 Zn 0.52529(4) 0.64186(4) 0.78501(3) 0.01309(14) Uani 1 1 d . . . . .
Zn2 Zn 0.34706(5) 0.44469(4) 0.71395(3) 0.01439(14) Uani 1 1 d . . . . .
S1 S 0.34576(10) 0.60199(8) 0.89562(7) 0.0135(2) Uani 1 1 d . . . . .
S2 S 0.32584(10) 0.59305(8) 0.60212(8) 0.0160(2) Uani 1 1 d . . . . .
O1 O 0.4892(3) 0.8450(2) 0.8365(2) 0.0283(8) Uani 1 1 d . . . . .
H1O H 0.548645 0.837563 0.820297 0.042 Uiso 1 1 calc R U . . .
O2 O 0.0887(3) 0.4033(3) 0.6623(3) 0.0378(10) Uani 1 1 d . . . . .
H2O H 0.115862 0.357048 0.672831 0.057 Uiso 1 1 calc R U . . .
O3 O 0.6308(3) 0.7367(2) 0.7662(2) 0.0183(7) Uani 1 1 d . . . . .
O4 O 0.3115(3) 0.5522(2) 0.9466(2) 0.0187(7) Uani 1 1 d . . . . .
O5 O 0.2521(3) 0.6167(2) 0.8273(2) 0.0170(7) Uani 1 1 d . . . . .
O6 O 0.2710(3) 0.3316(2) 0.7303(2) 0.0241(8) Uani 1 1 d . . . . .
O7 O 0.2806(3) 0.6557(2) 0.6695(2) 0.0174(7) Uani 1 1 d . . . . .
O8 O 0.3728(3) 0.6349(2) 0.5507(2) 0.0200(7) Uani 1 1 d . . . . .
N1 N 0.4510(3) 0.7618(3) 0.8520(2) 0.0143(8) Uani 1 1 d . . . . .
H1A H 0.363356 0.740618 0.820136 0.017 Uiso 1 1 calc R U . . .
N2 N 0.1744(3) 0.4600(3) 0.6466(2) 0.0168(8) Uani 1 1 d . . . . .
H2A H 0.171689 0.531295 0.678496 0.020 Uiso 1 1 calc R U . . .
N3 N 0.6622(3) 0.6034(3) 0.8547(3) 0.0174(8) Uani 1 1 d . . . . .
N4 N 0.4324(3) 0.5498(3) 0.8449(2) 0.0134(8) Uani 1 1 d . . . . .
N5 N 0.4463(3) 0.3612(3) 0.6532(2) 0.0166(8) Uani 1 1 d . . . . .
N6 N 0.4200(3) 0.5447(2) 0.6545(2) 0.0124(8) Uani 1 1 d . . . . .
C1 C 0.4726(4) 0.7907(3) 0.9489(3) 0.0143(9) Uani 1 1 d . . . . .
C2 C 0.5341(4) 0.8850(3) 1.0141(3) 0.0184(10) Uani 1 1 d . . . . .
H2 H 0.563232 0.932260 0.995240 0.022 Uiso 1 1 calc R U . . .
C3 C 0.5533(4) 0.9106(4) 1.1061(3) 0.0248(11) Uani 1 1 d . . . . .
H3 H 0.595590 0.975451 1.150161 0.030 Uiso 1 1 calc R U . . .
C4 C 0.5112(4) 0.8420(4) 1.1352(3) 0.0224(11) Uani 1 1 d . . . . .
H4 H 0.524646 0.859839 1.198723 0.027 Uiso 1 1 calc R U . . .
C5 C 0.4496(4) 0.7475(3) 1.0701(3) 0.0187(10) Uani 1 1 d . . . . .
H5 H 0.421246 0.700077 1.089102 0.022 Uiso 1 1 calc R U . . .
C6 C 0.4294(4) 0.7219(3) 0.9775(3) 0.0137(9) Uani 1 1 d . . . . .
C7 C 0.5278(4) 0.5257(3) 0.9078(3) 0.0152(10) Uani 1 1 d . . . . .
H7A H 0.498142 0.461245 0.907429 0.018 Uiso 1 1 calc R U . . .
H7AB H 0.549987 0.577369 0.971460 0.018 Uiso 1 1 calc R U . . .
C8 C 0.6365(4) 0.5199(3) 0.8787(3) 0.0179(10) Uani 1 1 d . . . . .
H8A H 0.705361 0.522362 0.929720 0.021 Uiso 1 1 calc R U . . .
H8AB H 0.622180 0.456160 0.824892 0.021 Uiso 1 1 calc R U . . .
C9 C 0.7710(4) 0.6502(3) 0.8825(3) 0.0144(9) Uani 1 1 d . . . . .
H9 H 0.827783 0.631863 0.923014 0.017 Uiso 1 1 calc R U . . .
C10 C 0.8163(4) 0.7263(3) 0.8598(3) 0.0166(10) Uani 1 1 d . . . . .
C11 C 0.9399(4) 0.7639(3) 0.9011(3) 0.0162(10) Uani 1 1 d . . . . .
H11 H 0.984144 0.740949 0.943868 0.019 Uiso 1 1 calc R U . . .
C12 C 0.9988(4) 0.8324(3) 0.8818(3) 0.0157(10) Uani 1 1 d . . . . .
C13 C 0.9288(4) 0.8598(3) 0.8147(3) 0.0152(10) Uani 1 1 d . . . . .
H13 H 0.967839 0.904010 0.797557 0.018 Uiso 1 1 calc R U . . .
C14 C 0.8070(4) 0.8270(3) 0.7717(3) 0.0148(9) Uani 1 1 d . . . . .
C15 C 0.7476(4) 0.7618(3) 0.7982(3) 0.0150(9) Uani 1 1 d . . . . .
C16 C 1.1315(4) 0.8788(3) 0.9291(3) 0.0179(10) Uani 1 1 d . . . . .
C17 C 1.1908(4) 0.8385(4) 0.9985(3) 0.0243(11) Uani 1 1 d . . . . .
H17A H 1.274073 0.873128 1.030378 0.036 Uiso 1 1 calc R U . . .
H17B H 1.185931 0.767181 0.966307 0.036 Uiso 1 1 calc R U . . .
H17C H 1.150641 0.849200 1.043617 0.036 Uiso 1 1 calc R U . . .
C18 C 1.1922(4) 0.8571(3) 0.8558(3) 0.0224(11) Uani 1 1 d . . . . .
H18A H 1.276161 0.889895 0.885918 0.034 Uiso 1 1 calc R U . . .
H18B H 1.154289 0.882340 0.810575 0.034 Uiso 1 1 calc R U . . .
H18C H 1.184602 0.785198 0.824621 0.034 Uiso 1 1 calc R U . . .
C19 C 1.1490(4) 0.9918(3) 0.9811(3) 0.0226(11) Uani 1 1 d . . . . .
H19A H 1.233648 1.022274 1.007726 0.034 Uiso 1 1 calc R U . . .
H19B H 1.115568 1.005867 1.030385 0.034 Uiso 1 1 calc R U . . .
H19C H 1.108841 1.019166 0.938248 0.034 Uiso 1 1 calc R U . . .
C20 C 0.7393(4) 0.8595(3) 0.6971(3) 0.0207(11) Uani 1 1 d . . . . .
C21 C 0.6708(5) 0.7679(4) 0.6080(3) 0.0290(12) Uani 1 1 d . . . . .
H21A H 0.622099 0.788593 0.562649 0.044 Uiso 1 1 calc R U . . .
H21B H 0.619858 0.723960 0.620702 0.044 Uiso 1 1 calc R U . . .
H21C H 0.726719 0.732278 0.583504 0.044 Uiso 1 1 calc R U . . .
C22 C 0.6542(5) 0.9225(4) 0.7288(4) 0.0331(13) Uani 1 1 d . . . . .
H22A H 0.628703 0.957107 0.689067 0.050 Uiso 1 1 calc R U . . .
H22B H 0.694137 0.971328 0.792583 0.050 Uiso 1 1 calc R U . . .
H22C H 0.585084 0.879557 0.725104 0.050 Uiso 1 1 calc R U . . .
C23 C 0.8215(5) 0.9217(4) 0.6735(4) 0.0381(15) Uani 1 1 d . . . . .
H23A H 0.774787 0.937027 0.623386 0.057 Uiso 1 1 calc R U . . .
H23B H 0.879104 0.884245 0.654169 0.057 Uiso 1 1 calc R U . . .
H23C H 0.863172 0.983685 0.727939 0.057 Uiso 1 1 calc R U . . .
C24 C 0.1402(4) 0.4377(3) 0.5493(3) 0.0188(10) Uani 1 1 d . . . . .
C25 C 0.0448(4) 0.3614(4) 0.4844(3) 0.0257(12) Uani 1 1 d . . . . .
H25 H -0.001363 0.323608 0.503108 0.031 Uiso 1 1 calc R U . . .
C26 C 0.0179(4) 0.3410(4) 0.3917(3) 0.0296(12) Uani 1 1 d . . . . .
H26 H -0.046604 0.288318 0.347155 0.036 Uiso 1 1 calc R U . . .
C27 C 0.0826(5) 0.3955(4) 0.3628(3) 0.0287(12) Uani 1 1 d . . . . .
H27 H 0.061908 0.380629 0.299083 0.034 Uiso 1 1 calc R U . . .
C28 C 0.1777(4) 0.4719(4) 0.4266(3) 0.0248(11) Uani 1 1 d . . . . .
H28 H 0.222844 0.509392 0.406994 0.030 Uiso 1 1 calc R U . . .
C29 C 0.2066(4) 0.4934(3) 0.5205(3) 0.0177(10) Uani 1 1 d . . . . .
C30 C 0.4808(4) 0.4844(3) 0.5935(3) 0.0183(10) Uani 1 1 d . . . . .
H30A H 0.543975 0.529023 0.590885 0.022 Uiso 1 1 calc R U . . .
H30B H 0.423300 0.446810 0.530290 0.022 Uiso 1 1 calc R U . . .
C31 C 0.5339(4) 0.4129(3) 0.6302(3) 0.0178(10) Uani 1 1 d . . . . .
H31A H 0.558568 0.363724 0.583240 0.021 Uiso 1 1 calc R U . . .
H31B H 0.604847 0.449776 0.685881 0.021 Uiso 1 1 calc R U . . .
C32 C 0.4319(4) 0.2667(3) 0.6287(3) 0.0208(11) Uani 1 1 d . . . . .
H32 H 0.479511 0.234764 0.595161 0.025 Uiso 1 1 calc R U . . .
C33 C 0.3539(4) 0.2035(3) 0.6453(3) 0.0183(10) Uani 1 1 d . . . . .
C34 C 0.3534(4) 0.1009(3) 0.6052(3) 0.0216(11) Uani 1 1 d . . . . .
H34 H 0.402397 0.078970 0.569497 0.026 Uiso 1 1 calc R U . . .
C35 C 0.2839(4) 0.0329(3) 0.6167(3) 0.0231(11) Uani 1 1 d . . . . .
C36 C 0.2214(4) 0.0691(3) 0.6760(3) 0.0223(11) Uani 1 1 d . . . . .
H36 H 0.176182 0.022232 0.686854 0.027 Uiso 1 1 calc R U . . .
C37 C 0.2203(4) 0.1676(3) 0.7198(3) 0.0197(10) Uani 1 1 d . . . . .
C38 C 0.2824(4) 0.2381(3) 0.6993(3) 0.0182(10) Uani 1 1 d . . . . .
C39 C 0.2736(5) -0.0803(4) 0.5685(4) 0.0351(14) Uani 1 1 d . . . . .
C40 C 0.1457(6) -0.1273(4) 0.5048(5) 0.062(2) Uani 1 1 d . . . . .
H40A H 0.136549 -0.199425 0.474037 0.093 Uiso 1 1 calc R U . . .
H40B H 0.125165 -0.100084 0.458473 0.093 Uiso 1 1 calc R U . . .
H40C H 0.093200 -0.112611 0.540992 0.093 Uiso 1 1 calc R U . . .
C41 C 0.3584(6) -0.1055(4) 0.5141(4) 0.0513(18) Uani 1 1 d . . . . .
H41A H 0.353079 -0.177452 0.488419 0.077 Uiso 1 1 calc R U . . .
H41B H 0.439615 -0.071359 0.555320 0.077 Uiso 1 1 calc R U . . .
H41C H 0.336664 -0.083820 0.463956 0.077 Uiso 1 1 calc R U . . .
C42 C 0.3046(6) -0.1242(4) 0.6411(4) 0.0471(17) Uani 1 1 d . . . . .
H42A H 0.299432 -0.195785 0.610166 0.071 Uiso 1 1 calc R U . . .
H42B H 0.248791 -0.112995 0.674574 0.071 Uiso 1 1 calc R U . . .
H42C H 0.385195 -0.091777 0.684619 0.071 Uiso 1 1 calc R U . . .
C43 C 0.1535(4) 0.2018(3) 0.7884(3) 0.0245(11) Uani 1 1 d . . . . .
C44 C 0.1166(5) 0.1178(4) 0.8149(4) 0.0430(15) Uani 1 1 d . . . . .
H44A H 0.084227 0.144024 0.864464 0.065 Uiso 1 1 calc R U . . .
H44B H 0.185733 0.091609 0.835846 0.065 Uiso 1 1 calc R U . . .
H44C H 0.056237 0.064386 0.761069 0.065 Uiso 1 1 calc R U . . .
C45 C 0.2330(5) 0.2860(4) 0.8795(3) 0.0304(13) Uani 1 1 d . . . . .
H45A H 0.188724 0.305538 0.921875 0.046 Uiso 1 1 calc R U . . .
H45B H 0.259029 0.343168 0.868318 0.046 Uiso 1 1 calc R U . . .
H45C H 0.302175 0.263458 0.906793 0.046 Uiso 1 1 calc R U . . .
C46 C 0.0399(5) 0.2326(5) 0.7475(4) 0.0476(16) Uani 1 1 d . . . . .
H46A H -0.000155 0.253530 0.792716 0.071 Uiso 1 1 calc R U . . .
H46B H -0.012654 0.176089 0.691717 0.071 Uiso 1 1 calc R U . . .
H46C H 0.059954 0.287858 0.731945 0.071 Uiso 1 1 calc R U . . .
O9 O -0.1550(5) 0.3697(4) 0.8109(4) 0.0511(12) Uani 0.75 1 d D U P . .
C47A C 0.0065(7) 0.5086(6) 0.8501(5) 0.073(2) Uani 0.5 1 d D U P A 1
H47A H 0.032731 0.553202 0.825054 0.110 Uiso 0.5 1 calc R U P A 1
H47B H -0.005469 0.547933 0.907752 0.110 Uiso 0.5 1 calc R U P A 1
H47C H 0.066687 0.470522 0.862107 0.110 Uiso 0.5 1 calc R U P A 1
C48A C -0.111(2) 0.437(2) 0.780(2) 0.0510(14) Uani 0.5 1 d D U P A 1
H48A H -0.170400 0.476012 0.767315 0.061 Uiso 0.5 1 calc R U P A 1
H48B H -0.098290 0.398650 0.721700 0.061 Uiso 0.5 1 calc R U P A 1
C49A C -0.2382(11) 0.2919(9) 0.7389(9) 0.0515(13) Uani 0.5 1 d D U P A 1
H49A H -0.203952 0.258234 0.691357 0.062 Uiso 0.5 1 calc R U P A 1
H49B H -0.305922 0.316528 0.710772 0.062 Uiso 0.5 1 calc R U P A 1
C50A C -0.2802(8) 0.2192(6) 0.7737(6) 0.0516(13) Uani 0.5 1 d D U P A 1
H50A H -0.254239 0.157190 0.748457 0.077 Uiso 0.5 1 calc R U P A 1
H50B H -0.366723 0.205528 0.754080 0.077 Uiso 0.5 1 calc R U P A 1
H50C H -0.246656 0.248050 0.841172 0.077 Uiso 0.5 1 calc R U P A 1
C47B C 0.0065(7) 0.5086(6) 0.8501(5) 0.073(2) Uani 0.25 1 d D U P A 2
H47D H 0.067403 0.559603 0.905451 0.110 Uiso 0.25 1 calc R U P A 2
H47E H 0.044204 0.467033 0.809605 0.110 Uiso 0.25 1 calc R U P A 2
H47F H -0.045348 0.540719 0.817566 0.110 Uiso 0.25 1 calc R U P A 2
C48B C -0.065(2) 0.4458(17) 0.8770(15) 0.0510(14) Uani 0.25 1 d D U P A 2
H48C H -0.009286 0.417199 0.912230 0.061 Uiso 0.25 1 calc R U P A 2
H48D H -0.098311 0.490452 0.920143 0.061 Uiso 0.25 1 calc R U P A 2
C49B C -0.186(2) 0.3101(15) 0.8560(14) 0.0511(13) Uani 0.25 1 d D U P A 2
H49C H -0.219963 0.346869 0.902692 0.061 Uiso 0.25 1 calc R U P A 2
H49D H -0.116172 0.288686 0.885899 0.061 Uiso 0.25 1 calc R U P A 2
C50B C -0.2802(8) 0.2192(6) 0.7737(6) 0.0516(13) Uani 0.25 1 d D U P A 2
H50D H -0.334451 0.242946 0.733754 0.077 Uiso 0.25 1 calc R U P A 2
H50E H -0.324882 0.184069 0.797851 0.077 Uiso 0.25 1 calc R U P A 2
H50F H -0.240113 0.173942 0.738265 0.077 Uiso 0.25 1 calc R U P A 2
C47C C 0.0065(7) 0.5086(6) 0.8501(5) 0.073(2) Uani 0.25 1 d . U P A 3
H47G H 0.026514 0.569926 0.841925 0.088 Uiso 0.25 1 calc R U P A 3
H47H H 0.063612 0.467746 0.833334 0.088 Uiso 0.25 1 calc R U P A 3
Cl1 Cl 0.0387(6) 0.5454(6) 0.9690(5) 0.064(2) Uani 0.25 1 d . . P A 3
Cl2 Cl -0.1183(12) 0.4503(10) 0.7746(10) 0.056(2) Uani 0.25 1 d . U P A 3

loop_
_atom_site_aniso_label
_atom_site_aniso_U_11
_atom_site_aniso_U_22
_atom_site_aniso_U_33
_atom_site_aniso_U_23
_atom_site_aniso_U_13
_atom_site_aniso_U_12
Zn1 0.0146(3) 0.0116(3) 0.0137(3) 0.0058(2) 0.0054(2) 0.0023(2)
Zn2 0.0192(3) 0.0107(3) 0.0136(3) 0.0047(2) 0.0071(2) 0.0016(2)
S1 0.0162(6) 0.0120(5) 0.0119(6) 0.0036(4) 0.0065(5) 0.0016(4)
S2 0.0203(6) 0.0134(6) 0.0134(6) 0.0067(5) 0.0040(5) 0.0008(5)
O1 0.037(2) 0.0211(19) 0.037(2) 0.0172(17) 0.0219(19) 0.0064(16)
O2 0.035(2) 0.039(2) 0.044(2) 0.024(2) 0.0129(19) 0.0003(18)
O3 0.0159(17) 0.0189(17) 0.0208(18) 0.0102(14) 0.0054(14) 0.0006(13)
O4 0.0257(18) 0.0186(17) 0.0156(17) 0.0081(14) 0.0114(14) 0.0032(14)
O5 0.0153(17) 0.0169(17) 0.0164(17) 0.0059(14) 0.0036(13) 0.0025(13)
O6 0.039(2) 0.0131(17) 0.0251(19) 0.0071(15) 0.0186(17) 0.0042(15)
O7 0.0247(18) 0.0140(16) 0.0108(16) 0.0031(13) 0.0046(14) 0.0060(14)
O8 0.0270(19) 0.0174(17) 0.0184(18) 0.0114(14) 0.0075(15) 0.0011(14)
N1 0.017(2) 0.0104(18) 0.021(2) 0.0104(16) 0.0084(16) 0.0025(15)
N2 0.020(2) 0.0144(19) 0.020(2) 0.0084(17) 0.0110(17) 0.0016(16)
N3 0.018(2) 0.022(2) 0.018(2) 0.0110(17) 0.0096(17) 0.0064(17)
N4 0.017(2) 0.0153(19) 0.0122(19) 0.0078(16) 0.0074(16) 0.0083(16)
N5 0.025(2) 0.0133(19) 0.014(2) 0.0055(16) 0.0099(17) 0.0072(17)
N6 0.019(2) 0.0100(18) 0.0094(18) 0.0047(15) 0.0068(16) 0.0025(15)
C1 0.013(2) 0.014(2) 0.019(2) 0.0070(19) 0.0091(19) 0.0079(18)
C2 0.017(2) 0.017(2) 0.025(3) 0.011(2) 0.010(2) 0.0052(19)
C3 0.017(3) 0.021(3) 0.026(3) 0.003(2) 0.003(2) 0.003(2)
C4 0.020(3) 0.026(3) 0.013(2) 0.003(2) 0.002(2) 0.006(2)
C5 0.021(3) 0.018(2) 0.019(3) 0.009(2) 0.007(2) 0.006(2)
C6 0.013(2) 0.016(2) 0.014(2) 0.0054(19) 0.0074(18) 0.0048(18)
C7 0.018(2) 0.017(2) 0.017(2) 0.012(2) 0.0078(19) 0.0048(19)
C8 0.024(3) 0.018(2) 0.020(3) 0.012(2) 0.012(2) 0.008(2)
C9 0.014(2) 0.019(2) 0.012(2) 0.0075(19) 0.0045(18) 0.0059(19)
C10 0.015(2) 0.021(2) 0.014(2) 0.005(2) 0.0075(19) 0.0041(19)
C11 0.014(2) 0.018(2) 0.019(2) 0.008(2) 0.0077(19) 0.0064(19)
C12 0.018(2) 0.019(2) 0.013(2) 0.0064(19) 0.0081(19) 0.0052(19)
C13 0.019(2) 0.012(2) 0.012(2) 0.0000(18) 0.0078(19) 0.0020(18)
C14 0.015(2) 0.015(2) 0.013(2) 0.0044(19) 0.0047(19) 0.0028(18)
C15 0.014(2) 0.014(2) 0.015(2) 0.0059(19) 0.0042(19) -0.0001(18)
C16 0.013(2) 0.016(2) 0.022(3) 0.006(2) 0.007(2) 0.0011(19)
C17 0.017(3) 0.027(3) 0.026(3) 0.011(2) 0.005(2) 0.005(2)
C18 0.019(3) 0.020(3) 0.022(3) 0.001(2) 0.009(2) 0.003(2)
C19 0.016(2) 0.014(2) 0.027(3) 0.000(2) 0.005(2) -0.0003(19)
C20 0.018(2) 0.022(3) 0.021(3) 0.012(2) 0.003(2) -0.003(2)
C21 0.031(3) 0.030(3) 0.019(3) 0.011(2) 0.002(2) -0.005(2)
C22 0.038(3) 0.034(3) 0.039(3) 0.027(3) 0.012(3) 0.017(3)
C23 0.035(3) 0.043(4) 0.040(3) 0.029(3) 0.007(3) -0.007(3)
C24 0.022(3) 0.018(2) 0.012(2) 0.004(2) 0.004(2) 0.004(2)
C25 0.020(3) 0.017(3) 0.030(3) 0.004(2) 0.005(2) -0.004(2)
C26 0.025(3) 0.025(3) 0.022(3) 0.001(2) -0.004(2) -0.002(2)
C27 0.034(3) 0.032(3) 0.010(2) 0.002(2) 0.001(2) 0.005(2)
C28 0.029(3) 0.024(3) 0.015(3) 0.006(2) 0.005(2) 0.002(2)
C29 0.017(2) 0.015(2) 0.016(2) 0.0034(19) 0.0021(19) 0.0045(19)
C30 0.029(3) 0.014(2) 0.015(2) 0.005(2) 0.013(2) 0.005(2)
C31 0.025(3) 0.017(2) 0.015(2) 0.006(2) 0.013(2) 0.006(2)
C32 0.030(3) 0.021(3) 0.014(2) 0.009(2) 0.008(2) 0.010(2)
C33 0.032(3) 0.013(2) 0.010(2) 0.0053(19) 0.006(2) 0.005(2)
C34 0.039(3) 0.015(2) 0.012(2) 0.005(2) 0.010(2) 0.010(2)
C35 0.036(3) 0.011(2) 0.013(2) 0.002(2) 0.000(2) 0.000(2)
C36 0.024(3) 0.017(2) 0.020(3) 0.007(2) 0.001(2) -0.002(2)
C37 0.016(2) 0.019(2) 0.019(3) 0.006(2) 0.002(2) 0.000(2)
C38 0.023(3) 0.013(2) 0.011(2) 0.0021(19) 0.0009(19) -0.0009(19)
C39 0.057(4) 0.013(3) 0.026(3) 0.003(2) 0.011(3) 0.000(3)
C40 0.072(5) 0.021(3) 0.053(4) -0.004(3) -0.001(4) -0.013(3)
C41 0.105(6) 0.017(3) 0.043(4) 0.011(3) 0.041(4) 0.018(3)
C42 0.092(5) 0.023(3) 0.046(4) 0.020(3) 0.040(4) 0.025(3)
C43 0.022(3) 0.015(2) 0.033(3) 0.010(2) 0.008(2) -0.006(2)
C44 0.046(4) 0.028(3) 0.061(4) 0.020(3) 0.027(3) 0.004(3)
C45 0.040(3) 0.029(3) 0.023(3) 0.010(2) 0.016(3) -0.001(2)
C46 0.037(4) 0.065(4) 0.049(4) 0.029(4) 0.015(3) 0.026(3)
O9 0.055(3) 0.042(3) 0.067(3) 0.023(2) 0.035(2) 0.013(2)
C47A 0.074(4) 0.074(5) 0.062(3) 0.013(4) 0.029(3) 0.017(4)
C48A 0.054(3) 0.042(3) 0.068(3) 0.024(2) 0.035(3) 0.013(2)
C49A 0.055(3) 0.043(3) 0.068(3) 0.023(2) 0.035(2) 0.013(2)
C50A 0.055(3) 0.043(3) 0.068(3) 0.023(2) 0.036(2) 0.012(2)
C47B 0.074(4) 0.074(5) 0.062(3) 0.013(4) 0.029(3) 0.017(4)
C48B 0.054(3) 0.042(3) 0.068(3) 0.023(2) 0.035(3) 0.013(2)
C49B 0.054(3) 0.043(3) 0.068(3) 0.023(2) 0.036(2) 0.012(2)
C50B 0.055(3) 0.043(3) 0.068(3) 0.023(2) 0.036(2) 0.012(2)
C47C 0.074(4) 0.074(5) 0.062(3) 0.013(4) 0.029(3) 0.017(4)
Cl1 0.054(4) 0.098(6) 0.062(3) 0.041(4) 0.032(3) 0.049(4)
Cl2 0.060(4) 0.065(6) 0.054(4) 0.025(4) 0.029(3) 0.033(4)

loop_
_atom_type_symbol
_atom_type_description
_atom_type_scat_dispersion_real
_atom_type_scat_dispersion_imag
_atom_type_scat_source
C C 0.0033 0.0016 'International Tables Vol C Tables 4.2.6.8 and 6.1.1.4'
H H 0.0000 0.0000 'International Tables Vol C Tables 4.2.6.8 and 6.1.1.4'
N N 0.0061 0.0033 'International Tables Vol C Tables 4.2.6.8 and 6.1.1.4'
O O 0.0106 0.0060 'International Tables Vol C Tables 4.2.6.8 and 6.1.1.4'
S S 0.1246 0.1234 'International Tables Vol C Tables 4.2.6.8 and 6.1.1.4'
Zn Zn 0.2839 1.4301 'International Tables Vol C Tables 4.2.6.8 and 6.1.1.4'
Cl Cl 0.1484 0.1585 'International Tables Vol C Tables 4.2.6.8 and 6.1.1.4'

loop_
_geom_angle_atom_site_label_1
_geom_angle_atom_site_label_2
_geom_angle_atom_site_label_3
_geom_angle
_geom_angle_site_symmetry_1
_geom_angle_site_symmetry_3
_geom_angle_publ_flag
N3 Zn1 O3 92.12(14) . . ?
N3 Zn1 N6 120.09(15) . . ?
O3 Zn1 N6 104.33(13) . . ?
N3 Zn1 N1 122.05(15) . . ?
O3 Zn1 N1 89.23(13) . . ?
N6 Zn1 N1 115.48(14) . . ?
N3 Zn1 N4 78.65(14) . . ?
O3 Zn1 N4 165.93(12) . . ?
N6 Zn1 N4 89.55(13) . . ?
N1 Zn1 N4 86.80(12) . . ?
N3 Zn1 Zn2 96.21(11) . . ?
O3 Zn1 Zn2 151.80(9) . . ?
N6 Zn1 Zn2 48.60(9) . . ?
N1 Zn1 Zn2 108.63(10) . . ?
N4 Zn1 Zn2 41.40(9) . . ?
O6 Zn2 N5 91.34(14) . . ?
O6 Zn2 N4 104.34(13) . . ?
N5 Zn2 N4 116.36(15) . . ?
O6 Zn2 N2 88.75(14) . . ?
N5 Zn2 N2 126.34(15) . . ?
N4 Zn2 N2 115.47(14) . . ?
O6 Zn2 N6 164.56(13) . . ?
N5 Zn2 N6 79.21(14) . . ?
N4 Zn2 N6 90.85(13) . . ?
N2 Zn2 N6 87.14(13) . . ?
O6 Zn2 Zn1 152.72(10) . . ?
N5 Zn2 Zn1 94.12(11) . . ?
N4 Zn2 Zn1 49.69(10) . . ?
N2 Zn2 Zn1 109.03(10) . . ?
N6 Zn2 Zn1 41.62(9) . . ?
O4 S1 O5 117.57(19) . . ?
O4 S1 N4 112.68(18) . . ?
O5 S1 N4 106.90(18) . . ?
O4 S1 C6 106.52(19) . . ?
O5 S1 C6 106.60(19) . . ?
N4 S1 C6 105.8(2) . . ?
O8 S2 O7 118.59(19) . . ?
O8 S2 N6 111.95(19) . . ?
O7 S2 N6 106.59(18) . . ?
O8 S2 C29 106.4(2) . . ?
O7 S2 C29 106.5(2) . . ?
N6 S2 C29 105.9(2) . . ?
N1 O1 H1O 109.5 . . ?
N2 O2 H2O 109.5 . . ?
C15 O3 Zn1 128.8(3) . . ?
C38 O6 Zn2 128.7(3) . . ?
O1 N1 C1 110.2(3) . . ?
O1 N1 Zn1 108.5(2) . . ?
C1 N1 Zn1 117.2(3) . . ?
O1 N1 H1A 106.8 . . ?
C1 N1 H1A 106.8 . . ?
Zn1 N1 H1A 106.8 . . ?
O2 N2 C24 109.9(3) . . ?
O2 N2 Zn2 109.1(3) . . ?
C24 N2 Zn2 117.8(3) . . ?
O2 N2 H2A 106.5 . . ?
C24 N2 H2A 106.5 . . ?
Zn2 N2 H2A 106.5 . . ?
C9 N3 C8 119.1(4) . . ?
C9 N3 Zn1 123.4(3) . . ?
C8 N3 Zn1 117.5(3) . . ?
C7 N4 S1 111.1(3) . . ?
C7 N4 Zn2 118.4(3) . . ?
S1 N4 Zn2 114.0(2) . . ?
C7 N4 Zn1 106.9(2) . . ?
S1 N4 Zn1 115.67(18) . . ?
Zn2 N4 Zn1 88.91(13) . . ?
C32 N5 C31 119.9(4) . . ?
C32 N5 Zn2 124.0(3) . . ?
C31 N5 Zn2 116.0(3) . . ?
C30 N6 S2 111.7(3) . . ?
C30 N6 Zn1 116.7(3) . . ?
S2 N6 Zn1 113.69(19) . . ?
C30 N6 Zn2 106.8(2) . . ?
S2 N6 Zn2 116.41(19) . . ?
Zn1 N6 Zn2 89.78(13) . . ?
C2 C1 C6 119.3(4) . . ?
C2 C1 N1 121.6(4) . . ?
C6 C1 N1 119.1(4) . . ?
C3 C2 C1 120.4(4) . . ?
C3 C2 H2 119.8 . . ?
C1 C2 H2 119.8 . . ?
C2 C3 C4 120.6(4) . . ?
C2 C3 H3 119.7 . . ?
C4 C3 H3 119.7 . . ?
C5 C4 C3 119.1(4) . . ?
C5 C4 H4 120.4 . . ?
C3 C4 H4 120.4 . . ?
C6 C5 C4 120.3(4) . . ?
C6 C5 H5 119.8 . . ?
C4 C5 H5 119.8 . . ?
C5 C6 C1 120.3(4) . . ?
C5 C6 S1 119.2(3) . . ?
C1 C6 S1 120.5(3) . . ?
N4 C7 C8 111.1(3) . . ?
N4 C7 H7A 109.4 . . ?
C8 C7 H7A 109.4 . . ?
N4 C7 H7AB 109.4 . . ?
C8 C7 H7AB 109.4 . . ?
H7A C7 H7AB 108.0 . . ?
N3 C8 C7 110.0(3) . . ?
N3 C8 H8A 109.7 . . ?
C7 C8 H8A 109.7 . . ?
N3 C8 H8AB 109.7 . . ?
C7 C8 H8AB 109.7 . . ?
H8A C8 H8AB 108.2 . . ?
N3 C9 C10 128.1(4) . . ?
N3 C9 H9 116.0 . . ?
C10 C9 H9 116.0 . . ?
C11 C10 C15 119.8(4) . . ?
C11 C10 C9 115.2(4) . . ?
C15 C10 C9 125.0(4) . . ?
C12 C11 C10 122.7(4) . . ?
C12 C11 H11 118.6 . . ?
C10 C11 H11 118.6 . . ?
C11 C12 C13 115.7(4) . . ?
C11 C12 C16 124.1(4) . . ?
C13 C12 C16 120.2(4) . . ?
C14 C13 C12 125.0(4) . . ?
C14 C13 H13 117.5 . . ?
C12 C13 H13 117.5 . . ?
C13 C14 C15 117.8(4) . . ?
C13 C14 C20 120.8(4) . . ?
C15 C14 C20 121.4(4) . . ?
O3 C15 C10 121.4(4) . . ?
O3 C15 C14 120.0(4) . . ?
C10 C15 C14 118.6(4) . . ?
C17 C16 C12 111.8(4) . . ?
C17 C16 C19 107.9(4) . . ?
C12 C16 C19 109.2(4) . . ?
C17 C16 C18 108.9(4) . . ?
C12 C16 C18 109.7(4) . . ?
C19 C16 C18 109.3(4) . . ?
C16 C17 H17A 109.5 . . ?
C16 C17 H17B 109.5 . . ?
H17A C17 H17B 109.5 . . ?
C16 C17 H17C 109.5 . . ?
H17A C17 H17C 109.5 . . ?
H17B C17 H17C 109.5 . . ?
C16 C18 H18A 109.5 . . ?
C16 C18 H18B 109.5 . . ?
H18A C18 H18B 109.5 . . ?
C16 C18 H18C 109.5 . . ?
H18A C18 H18C 109.5 . . ?
H18B C18 H18C 109.5 . . ?
C16 C19 H19A 109.5 . . ?
C16 C19 H19B 109.5 . . ?
H19A C19 H19B 109.5 . . ?
C16 C19 H19C 109.5 . . ?
H19A C19 H19C 109.5 . . ?
H19B C19 H19C 109.5 . . ?
C22 C20 C23 106.9(4) . . ?
C22 C20 C21 109.8(4) . . ?
C23 C20 C21 106.8(4) . . ?
C22 C20 C14 110.9(4) . . ?
C23 C20 C14 112.6(4) . . ?
C21 C20 C14 109.8(4) . . ?
C20 C21 H21A 109.5 . . ?
C20 C21 H21B 109.5 . . ?
H21A C21 H21B 109.5 . . ?
C20 C21 H21C 109.5 . . ?
H21A C21 H21C 109.5 . . ?
H21B C21 H21C 109.5 . . ?
C20 C22 H22A 109.5 . . ?
C20 C22 H22B 109.5 . . ?
H22A C22 H22B 109.5 . . ?
C20 C22 H22C 109.5 . . ?
H22A C22 H22C 109.5 . . ?
H22B C22 H22C 109.5 . . ?
C20 C23 H23A 109.5 . . ?
C20 C23 H23B 109.5 . . ?
H23A C23 H23B 109.5 . . ?
C20 C23 H23C 109.5 . . ?
H23A C23 H23C 109.5 . . ?
H23B C23 H23C 109.5 . . ?
C25 C24 C29 119.7(4) . . ?
C25 C24 N2 121.5(4) . . ?
C29 C24 N2 118.9(4) . . ?
C26 C25 C24 119.2(5) . . ?
C26 C25 H25 120.4 . . ?
C24 C25 H25 120.4 . . ?
C27 C26 C25 121.5(5) . . ?
C27 C26 H26 119.2 . . ?
C25 C26 H26 119.2 . . ?
C26 C27 C28 120.0(5) . . ?
C26 C27 H27 120.0 . . ?
C28 C27 H27 120.0 . . ?
C27 C28 C29 119.3(5) . . ?
C27 C28 H28 120.4 . . ?
C29 C28 H28 120.4 . . ?
C24 C29 C28 120.3(4) . . ?
C24 C29 S2 120.5(3) . . ?
C28 C29 S2 119.2(4) . . ?
N6 C30 C31 110.1(3) . . ?
N6 C30 H30A 109.6 . . ?
C31 C30 H30A 109.6 . . ?
N6 C30 H30B 109.6 . . ?
C31 C30 H30B 109.6 . . ?
H30A C30 H30B 108.2 . . ?
N5 C31 C30 109.9(4) . . ?
N5 C31 H31A 109.7 . . ?
C30 C31 H31A 109.7 . . ?
N5 C31 H31B 109.7 . . ?
C30 C31 H31B 109.7 . . ?
H31A C31 H31B 108.2 . . ?
N5 C32 C33 128.6(4) . . ?
N5 C32 H32 115.7 . . ?
C33 C32 H32 115.7 . . ?
C38 C33 C34 120.4(4) . . ?
C38 C33 C32 124.0(4) . . ?
C34 C33 C32 115.5(4) . . ?
C35 C34 C33 121.3(4) . . ?
C35 C34 H34 119.3 . . ?
C33 C34 H34 119.3 . . ?
C34 C35 C36 117.3(4) . . ?
C34 C35 C39 123.0(5) . . ?
C36 C35 C39 119.7(4) . . ?
C37 C36 C35 124.7(5) . . ?
C37 C36 H36 117.6 . . ?
C35 C36 H36 117.6 . . ?
C36 C37 C38 117.9(4) . . ?
C36 C37 C43 121.3(4) . . ?
C38 C37 C43 120.8(4) . . ?
O6 C38 C33 122.4(4) . . ?
O6 C38 C37 119.9(4) . . ?
C33 C38 C37 117.7(4) . . ?
C40 C39 C41 110.6(5) . . ?
C40 C39 C35 107.9(5) . . ?
C41 C39 C35 112.2(4) . . ?
C40 C39 C42 108.8(5) . . ?
C41 C39 C42 107.4(5) . . ?
C35 C39 C42 109.9(4) . . ?
C39 C40 H40A 109.5 . . ?
C39 C40 H40B 109.5 . . ?
H40A C40 H40B 109.5 . . ?
C39 C40 H40C 109.5 . . ?
H40A C40 H40C 109.5 . . ?
H40B C40 H40C 109.5 . . ?
C39 C41 H41A 109.5 . . ?
C39 C41 H41B 109.5 . . ?
H41A C41 H41B 109.5 . . ?
C39 C41 H41C 109.5 . . ?
H41A C41 H41C 109.5 . . ?
H41B C41 H41C 109.5 . . ?
C39 C42 H42A 109.5 . . ?
C39 C42 H42B 109.5 . . ?
H42A C42 H42B 109.5 . . ?
C39 C42 H42C 109.5 . . ?
H42A C42 H42C 109.5 . . ?
H42B C42 H42C 109.5 . . ?
C45 C43 C46 110.6(4) . . ?
C45 C43 C44 104.7(4) . . ?
C46 C43 C44 106.9(4) . . ?
C45 C43 C37 111.3(4) . . ?
C46 C43 C37 111.8(4) . . ?
C44 C43 C37 111.3(4) . . ?
C43 C44 H44A 109.5 . . ?
C43 C44 H44B 109.5 . . ?
H44A C44 H44B 109.5 . . ?
C43 C44 H44C 109.5 . . ?
H44A C44 H44C 109.5 . . ?
H44B C44 H44C 109.5 . . ?
C43 C45 H45A 109.5 . . ?
C43 C45 H45B 109.5 . . ?
H45A C45 H45B 109.5 . . ?
C43 C45 H45C 109.5 . . ?
H45A C45 H45C 109.5 . . ?
H45B C45 H45C 109.5 . . ?
C43 C46 H46A 109.5 . . ?
C43 C46 H46B 109.5 . . ?
H46A C46 H46B 109.5 . . ?
C43 C46 H46C 109.5 . . ?
H46A C46 H46C 109.5 . . ?
H46B C46 H46C 109.5 . . ?
C49A O9 C48A 110.6(12) . . ?
C48B O9 C49B 105.7(13) . . ?
C48A C47A H47A 109.5 . . ?
C48A C47A H47B 109.5 . . ?
H47A C47A H47B 109.5 . . ?
C48A C47A H47C 109.5 . . ?
H47A C47A H47C 109.5 . . ?
H47B C47A H47C 109.5 . . ?
O9 C48A C47A 113.2(16) . . ?
O9 C48A H48A 108.9 . . ?
C47A C48A H48A 108.9 . . ?
O9 C48A H48B 108.9 . . ?
C47A C48A H48B 108.9 . . ?
H48A C48A H48B 107.8 . . ?
O9 C49A C50A 109.2(9) . . ?
O9 C49A H49A 109.8 . . ?
C50A C49A H49A 109.8 . . ?
O9 C49A H49B 109.8 . . ?
C50A C49A H49B 109.8 . . ?
H49A C49A H49B 108.3 . . ?
C49A C50A H50A 109.5 . . ?
C49A C50A H50B 109.5 . . ?
H50A C50A H50B 109.5 . . ?
C49A C50A H50C 109.5 . . ?
H50A C50A H50C 109.5 . . ?
H50B C50A H50C 109.5 . . ?
C48B C47B H47D 109.5 . . ?
C48B C47B H47E 109.5 . . ?
H47D C47B H47E 109.5 . . ?
C48B C47B H47F 109.5 . . ?
H47D C47B H47F 109.5 . . ?
H47E C47B H47F 109.5 . . ?
O9 C48B C47B 119.8(16) . . ?
O9 C48B H48C 107.4 . . ?
C47B C48B H48C 107.4 . . ?
O9 C48B H48D 107.4 . . ?
C47B C48B H48D 107.4 . . ?
H48C C48B H48D 106.9 . . ?
O9 C49B C50B 102.4(12) . . ?
O9 C49B H49C 111.3 . . ?
C50B C49B H49C 111.3 . . ?
O9 C49B H49D 111.3 . . ?
C50B C49B H49D 111.3 . . ?
H49C C49B H49D 109.2 . . ?
C49B C50B H50D 109.5 . . ?
C49B C50B H50E 109.5 . . ?
H50D C50B H50E 109.5 . . ?
C49B C50B H50F 109.5 . . ?
H50D C50B H50F 109.5 . . ?
H50E C50B H50F 109.5 . . ?
Cl2 C47C Cl1 124.3(8) . . ?
Cl2 C47C H47G 106.3 . . ?
Cl1 C47C H47G 106.3 . . ?
Cl2 C47C H47H 106.3 . . ?
Cl1 C47C H47H 106.3 . . ?
H47G C47C H47H 106.4 . . ?
C47C Cl1 Cl1 124.1(7) . 2_567 ?
C47C Cl2 O9 101.2(7) . . ?

loop_
_geom_bond_atom_site_label_1
_geom_bond_atom_site_label_2
_geom_bond_distance
_geom_bond_site_symmetry_2
_geom_bond_publ_flag
Zn1 N3 1.991(4) . ?
Zn1 O3 1.991(3) . ?
Zn1 N6 2.047(4) . ?
Zn1 N1 2.143(4) . ?
Zn1 N4 2.351(4) . ?
Zn1 Zn2 3.0824(8) . ?
Zn2 O6 1.992(3) . ?
Zn2 N5 2.004(4) . ?
Zn2 N4 2.039(4) . ?
Zn2 N2 2.142(4) . ?
Zn2 N6 2.312(3) . ?
S1 O4 1.435(3) . ?
S1 O5 1.452(3) . ?
S1 N4 1.604(4) . ?
S1 C6 1.774(4) . ?
S2 O8 1.436(3) . ?
S2 O7 1.445(3) . ?
S2 N6 1.615(4) . ?
S2 C29 1.769(5) . ?
O1 N1 1.420(4) . ?
O1 H1O 0.8400 . ?
O2 N2 1.423(5) . ?
O2 H2O 0.8400 . ?
O3 C15 1.322(5) . ?
O6 C38 1.324(5) . ?
N1 C1 1.442(5) . ?
N1 H1A 1.0000 . ?
N2 C24 1.449(6) . ?
N2 H2A 1.0000 . ?
N3 C9 1.298(5) . ?
N3 C8 1.473(5) . ?
N4 C7 1.487(5) . ?
N5 C32 1.287(6) . ?
N5 C31 1.476(5) . ?
N6 C30 1.496(5) . ?
C1 C2 1.386(6) . ?
C1 C6 1.400(6) . ?
C2 C3 1.376(6) . ?
C2 H2 0.9500 . ?
C3 C4 1.399(7) . ?
C3 H3 0.9500 . ?
C4 C5 1.388(6) . ?
C4 H4 0.9500 . ?
C5 C6 1.384(6) . ?
C5 H5 0.9500 . ?
C7 C8 1.526(6) . ?
C7 H7A 0.9900 . ?
C7 H7AB 0.9900 . ?
C8 H8A 0.9900 . ?
C8 H8AB 0.9900 . ?
C9 C10 1.433(6) . ?
C9 H9 0.9500 . ?
C10 C11 1.414(6) . ?
C10 C15 1.417(6) . ?
C11 C12 1.378(6) . ?
C11 H11 0.9500 . ?
C12 C13 1.408(6) . ?
C12 C16 1.533(6) . ?
C13 C14 1.389(6) . ?
C13 H13 0.9500 . ?
C14 C15 1.425(6) . ?
C14 C20 1.542(6) . ?
C16 C17 1.525(6) . ?
C16 C19 1.536(6) . ?
C16 C18 1.548(6) . ?
C17 H17A 0.9800 . ?
C17 H17B 0.9800 . ?
C17 H17C 0.9800 . ?
C18 H18A 0.9800 . ?
C18 H18B 0.9800 . ?
C18 H18C 0.9800 . ?
C19 H19A 0.9800 . ?
C19 H19B 0.9800 . ?
C19 H19C 0.9800 . ?
C20 C22 1.522(7) . ?
C20 C23 1.528(6) . ?
C20 C21 1.529(6) . ?
C21 H21A 0.9800 . ?
C21 H21B 0.9800 . ?
C21 H21C 0.9800 . ?
C22 H22A 0.9800 . ?
C22 H22B 0.9800 . ?
C22 H22C 0.9800 . ?
C23 H23A 0.9800 . ?
C23 H23B 0.9800 . ?
C23 H23C 0.9800 . ?
C24 C25 1.390(6) . ?
C24 C29 1.402(6) . ?
C25 C26 1.389(7) . ?
C25 H25 0.9500 . ?
C26 C27 1.378(7) . ?
C26 H26 0.9500 . ?
C27 C28 1.384(7) . ?
C27 H27 0.9500 . ?
C28 C29 1.403(6) . ?
C28 H28 0.9500 . ?
C30 C31 1.511(6) . ?
C30 H30A 0.9900 . ?
C30 H30B 0.9900 . ?
C31 H31A 0.9900 . ?
C31 H31B 0.9900 . ?
C32 C33 1.429(6) . ?
C32 H32 0.9500 . ?
C33 C38 1.414(6) . ?
C33 C34 1.417(6) . ?
C34 C35 1.362(6) . ?
C34 H34 0.9500 . ?
C35 C36 1.393(7) . ?
C35 C39 1.545(7) . ?
C36 C37 1.374(6) . ?
C36 H36 0.9500 . ?
C37 C38 1.434(6) . ?
C37 C43 1.544(7) . ?
C39 C40 1.525(8) . ?
C39 C41 1.536(8) . ?
C39 C42 1.550(7) . ?
C40 H40A 0.9800 . ?
C40 H40B 0.9800 . ?
C40 H40C 0.9800 . ?
C41 H41A 0.9800 . ?
C41 H41B 0.9800 . ?
C41 H41C 0.9800 . ?
C42 H42A 0.9800 . ?
C42 H42B 0.9800 . ?
C42 H42C 0.9800 . ?
C43 C45 1.529(7) . ?
C43 C46 1.536(7) . ?
C43 C44 1.543(7) . ?
C44 H44A 0.9800 . ?
C44 H44B 0.9800 . ?
C44 H44C 0.9800 . ?
C45 H45A 0.9800 . ?
C45 H45B 0.9800 . ?
C45 H45C 0.9800 . ?
C46 H46A 0.9800 . ?
C46 H46B 0.9800 . ?
C46 H46C 0.9800 . ?
O9 C48B 1.36(2) . ?
O9 C49A 1.365(13) . ?
O9 C48A 1.41(2) . ?
O9 C49B 1.445(17) . ?
O9 Cl2 1.613(15) . ?
C47A C48A 1.54(2) . ?
C47A H47A 0.9800 . ?
C47A H47B 0.9800 . ?
C47A H47C 0.9800 . ?
C48A H48A 0.9900 . ?
C48A H48B 0.9900 . ?
C49A C50A 1.518(13) . ?
C49A H49A 0.9900 . ?
C49A H49B 0.9900 . ?
C50A H50A 0.9800 . ?
C50A H50B 0.9800 . ?
C50A H50C 0.9800 . ?
C47B C48B 1.49(2) . ?
C47B H47D 0.9800 . ?
C47B H47E 0.9800 . ?
C47B H47F 0.9800 . ?
C48B H48C 0.9900 . ?
C48B H48D 0.9900 . ?
C49B C50B 1.570(18) . ?
C49B H49C 0.9900 . ?
C49B H49D 0.9900 . ?
C50B H50D 0.9800 . ?
C50B H50E 0.9800 . ?
C50B H50F 0.9800 . ?
C47C Cl2 1.576(16) . ?
C47C Cl1 1.757(10) . ?
C47C H47G 0.9900 . ?
C47C H47H 0.9900 . ?
Cl1 Cl1 2.269(15) 2_567 ?

loop_
_geom_hbond_atom_site_label_D
_geom_hbond_atom_site_label_H
_geom_hbond_atom_site_label_A
_geom_hbond_distance_DH
_geom_hbond_distance_HA
_geom_hbond_distance_DA
_geom_hbond_angle_DHA
_geom_hbond_site_symmetry_A
_geom_hbond_publ_flag
O1 H1O O3 0.84 1.95 2.666(5) 142.5 . yes
O2 H2O O6 0.84 1.98 2.671(5) 138.5 . yes
N1 H1A O5 1.00 2.25 2.914(5) 122.9 . yes
N1 H1A O7 1.00 2.21 2.873(5) 122.6 . yes
N2 H2A O5 1.00 2.18 2.855(5) 123.1 . yes
N2 H2A O7 1.00 2.25 2.915(5) 122.5 . yes
